data_4121210
loop_
_publ_author_name
'Katie R. Meihaus'
'Jeffrey R. Long'

_publ_section_title
;
 Magnetic Blocking at 10 K and a Dipolar-Mediated Avalanche in Salts of
 the Bis(\h8-cyclooctatetraenide) Complex [Er(COT)2]-
;
_journal_name_full 'Journal of the American Chemical Society'
_journal_page_first 17952
_journal_page_last 17957
_journal_paper_doi 10.1021/ja4094814
_journal_volume 135
_journal_year 2013
_chemical_formula_sum 'C36 H56 Er K O8'
_chemical_formula_weight 823.17
_chemical_name_common KM40
_chemical_name_systematic
;
 ?
;
_space_group_IT_number 62
_symmetry_cell_setting orthorhombic
_symmetry_space_group_name_Hall '-P 2ac 2n'
_symmetry_space_group_name_H-M 'P n m a'
_atom_sites_solution_hydrogens geom
_atom_sites_solution_primary direct
_atom_sites_solution_secondary difmap
_audit_creation_method SHELXL-97
_cell_angle_alpha 90.00
_cell_angle_beta 90.00
_cell_angle_gamma 90.00
_cell_formula_units_Z 4
_cell_length_a 20.002(3)
_cell_length_b 11.4486(16)
_cell_length_c 16.359(2)
_cell_measurement_reflns_used 9915
_cell_measurement_temperature 238(2)
_cell_measurement_theta_max 25.39
_cell_measurement_theta_min 2.39
_cell_volume 3746.1(9)
_computing_cell_refinement 'Bruker APEX2 v. 2009.1'
_computing_data_collection 'Bruker APEX2 v. 2009.1'
_computing_data_reduction 'Bruker APEX2 v. 2009.1'
_computing_molecular_graphics DIAMOND
_computing_publication_material WinGX
_computing_structure_refinement 'SHELXL-97 (Sheldrick, 2008)'
_computing_structure_solution 'SHELXS-97 (Sheldrick, 2008)'
_diffrn_ambient_temperature 238(2)
_diffrn_detector_area_resol_mean 8.366
_diffrn_measured_fraction_theta_full 1.000
_diffrn_measured_fraction_theta_max 0.999
_diffrn_measurement_device_type 'Bruker APEX-II CCD'
_diffrn_measurement_method '\f and \w scans'
_diffrn_radiation_monochromator graphite
_diffrn_radiation_source 'fine-focus sealed tube'
_diffrn_radiation_type MoK\a
_diffrn_radiation_wavelength 0.71073
_diffrn_reflns_av_R_equivalents 0.0347
_diffrn_reflns_av_sigmaI/netI 0.0162
_diffrn_reflns_limit_h_max 23
_diffrn_reflns_limit_h_min -24
_diffrn_reflns_limit_k_max 12
_diffrn_reflns_limit_k_min -13
_diffrn_reflns_limit_l_max 19
_diffrn_reflns_limit_l_min -19
_diffrn_reflns_number 41609
_diffrn_reflns_theta_full 25.00
_diffrn_reflns_theta_max 25.41
_diffrn_reflns_theta_min 1.61
_exptl_absorpt_coefficient_mu 2.398
_exptl_absorpt_correction_T_max 0.9536
_exptl_absorpt_correction_T_min 0.8695
_exptl_absorpt_correction_type multi-scan
_exptl_absorpt_process_details SADABS
_exptl_crystal_colour yellow
_exptl_crystal_density_diffrn 1.460
_exptl_crystal_description block
_exptl_crystal_F_000 1692
_exptl_crystal_size_max 0.06
_exptl_crystal_size_mid 0.04
_exptl_crystal_size_min 0.02
_refine_diff_density_max 1.012
_refine_diff_density_min -0.774
_refine_diff_density_rms 0.085
_refine_ls_extinction_method none
_refine_ls_goodness_of_fit_ref 1.062
_refine_ls_hydrogen_treatment constr
_refine_ls_matrix_type full
_refine_ls_number_parameters 225
_refine_ls_number_reflns 3630
_refine_ls_number_restraints 0
_refine_ls_restrained_S_all 1.062
_refine_ls_R_factor_all 0.0385
_refine_ls_R_factor_gt 0.0331
_refine_ls_shift/su_max 0.001
_refine_ls_shift/su_mean 0.000
_refine_ls_structure_factor_coef Fsqd
_refine_ls_weighting_details 'calc w=1/[\s^2^(Fo^2^)+(0.0354P)^2^+8.9451P] where P=(Fo^2^+2Fc^2^)/3'
_refine_ls_weighting_scheme calc
_refine_ls_wR_factor_gt 0.0794
_refine_ls_wR_factor_ref 0.0840
_reflns_number_gt 3236
_reflns_number_total 3630
_reflns_threshold_expression >2sigma(I)
_cod_data_source_file ja4094814_si_002.cif
_cod_data_source_block shelxl
_cod_database_code 4121210

loop_
_symmetry_equiv_pos_as_xyz
'x, y, z'
'-x+1/2, -y, z+1/2'
'x+1/2, -y+1/2, -z+1/2'
'-x, y+1/2, -z'
'-x, -y, -z'
'x-1/2, y, -z-1/2'
'-x-1/2, y-1/2, z-1/2'
'x, -y-1/2, z'

loop_
_atom_site_label
_atom_site_type_symbol
_atom_site_fract_x
_atom_site_fract_y
_atom_site_fract_z
_atom_site_U_iso_or_equiv
_atom_site_adp_type
_atom_site_occupancy
_atom_site_symmetry_multiplicity
_atom_site_calc_flag
_atom_site_refinement_flags
_atom_site_disorder_group
C3 C 0.4585(2) 0.0912(4) 0.8007(3) 0.0560(11) Uani 1 1 d . .
H3 H 0.4583 0.0091 0.8005 0.067 Uiso 1 1 calc R .
C5 C 0.5426(3) 0.2500 0.8454(4) 0.0591(18) Uani 1 2 d S .
H5 H 0.5857 0.2500 0.8682 0.071 Uiso 1 2 calc SR .
C4 C 0.5180(2) 0.1369(5) 0.8325(3) 0.0586(12) Uani 1 1 d . .
H4 H 0.5483 0.0786 0.8487 0.070 Uiso 1 1 calc R .
C1 C 0.3760(3) 0.2500 0.7571(4) 0.0551(16) Uani 1 2 d S .
H1 H 0.3329 0.2500 0.7344 0.066 Uiso 1 2 calc SR .
C2 C 0.4001(2) 0.1375(4) 0.7697(2) 0.0546(11) Uani 1 1 d . .
H2 H 0.3695 0.0797 0.7534 0.065 Uiso 1 1 calc R .
C14 C 0.3048(3) -0.0597(4) 1.2325(4) 0.0799(18) Uani 1 1 d . .
H14A H 0.2759 -0.0635 1.2808 0.096 Uiso 1 1 calc R .
H14B H 0.3332 -0.1295 1.2320 0.096 Uiso 1 1 calc R .
C15 C 0.3887(3) 0.0439(5) 1.3029(3) 0.0736(16) Uani 1 1 d . .
H15A H 0.4155 -0.0278 1.3040 0.088 Uiso 1 1 calc R .
H15B H 0.3632 0.0486 1.3539 0.088 Uiso 1 1 calc R .
C16 C 0.4330(2) 0.1470(5) 1.2949(3) 0.0713(15) Uani 1 1 d . .
H16A H 0.4667 0.1460 1.3383 0.086 Uiso 1 1 calc R .
H16B H 0.4562 0.1446 1.2421 0.086 Uiso 1 1 calc R .
C11 C 0.1276(3) 0.1476(8) 1.1158(4) 0.099(2) Uani 1 1 d . .
H11A H 0.0897 0.1465 1.0778 0.119 Uiso 1 1 calc R .
H11B H 0.1100 0.1447 1.1717 0.119 Uiso 1 1 calc R .
C12 C 0.1715(3) 0.0461(7) 1.1007(3) 0.089(2) Uani 1 1 d . .
H12A H 0.1451 -0.0261 1.1010 0.107 Uiso 1 1 calc R .
H12B H 0.1930 0.0536 1.0471 0.107 Uiso 1 1 calc R .
C13 C 0.2639(3) -0.0555(5) 1.1579(4) 0.0813(18) Uani 1 1 d . .
H13A H 0.2928 -0.0484 1.1098 0.098 Uiso 1 1 calc R .
H13B H 0.2377 -0.1275 1.1527 0.098 Uiso 1 1 calc R .
C19 C 0.3549(9) -0.2500 0.9503(10) 0.170(7) Uani 1 2 d S .
H19A H 0.3790 -0.3195 0.9691 0.204 Uiso 0.50 1 calc PR .
H19B H 0.3790 -0.1805 0.9691 0.204 Uiso 0.50 1 calc PR .
C18 C 0.2933(7) -0.2500 0.9784(8) 0.148(6) Uani 1 2 d S .
H18A H 0.2863 -0.3193 1.0126 0.178 Uiso 0.50 1 calc PR .
H18B H 0.2863 -0.1807 1.0126 0.178 Uiso 0.50 1 calc PR .
C17 C 0.2536(8) -0.2500 0.9236(11) 0.231(12) Uani 1 2 d S .
H17A H 0.2250 -0.1809 0.9286 0.278 Uiso 0.50 1 calc PR .
H17B H 0.2250 -0.3191 0.9286 0.278 Uiso 0.50 1 calc PR .
C20 C 0.3497(8) -0.2500 0.8624(9) 0.218(11) Uani 1 2 d S .
H20A H 0.3720 -0.1807 0.8402 0.262 Uiso 0.50 1 calc PR .
H20B H 0.3720 -0.3193 0.8402 0.262 Uiso 0.50 1 calc PR .
C21 C 0.4536(4) 0.1894(9) 0.5173(4) 0.187(6) Uani 1 1 d . .
H21A H 0.4086 0.1609 0.5302 0.224 Uiso 1 1 calc R .
H21B H 0.4655 0.1609 0.4627 0.224 Uiso 1 1 calc R .
C22 C 0.4977(4) 0.1470(6) 0.5729(3) 0.095(2) Uani 1 1 d . .
H22A H 0.5259 0.0868 0.5479 0.114 Uiso 1 1 calc R .
H22B H 0.4738 0.1122 0.6192 0.114 Uiso 1 1 calc R .
C6 C 0.3001(7) 0.2500 0.9594(9) 0.047(4) Uiso 0.466(14) 2 d SP 1
H6 H 0.2580 0.2500 0.9337 0.057 Uiso 0.466(14) 2 calc SPR 1
C7 C 0.3224(6) 0.1392(11) 0.9730(6) 0.048(3) Uiso 0.466(14) 1 d P 1
H7 H 0.2923 0.0816 0.9550 0.058 Uiso 0.466(14) 1 calc PR 1
C8 C 0.3811(7) 0.0923(9) 1.0085(7) 0.045(3) Uiso 0.466(14) 1 d P 1
H8 H 0.3808 0.0102 1.0084 0.054 Uiso 0.466(14) 1 calc PR 1
C9 C 0.4401(6) 0.1377(11) 1.0439(6) 0.047(3) Uiso 0.466(14) 1 d P 1
H9 H 0.4702 0.0796 1.0610 0.056 Uiso 0.466(14) 1 calc PR 1
C10 C 0.4628(7) 0.2500 1.0586(9) 0.049(4) Uiso 0.466(14) 2 d SP 1
H10 H 0.5043 0.2500 1.0855 0.059 Uiso 0.466(14) 2 calc SPR 1
C6A C 0.3002(5) 0.1895(9) 0.9569(6) 0.050(3) Uiso 0.534(14) 1 d P 2
H6A H 0.2618 0.1577 0.9323 0.060 Uiso 0.534(14) 1 calc PR 2
C7A C 0.3450(5) 0.1029(8) 0.9855(5) 0.041(2) Uiso 0.534(14) 1 d P 2
H7A H 0.3289 0.0270 0.9759 0.050 Uiso 0.534(14) 1 calc PR 2
C8A C 0.4083(6) 0.1019(8) 1.0251(5) 0.043(2) Uiso 0.534(14) 1 d P 2
H8A H 0.4247 0.0261 1.0344 0.051 Uiso 0.534(14) 1 calc PR 2
C9A C 0.4518(5) 0.1898(10) 1.0535(6) 0.050(2) Uiso 0.534(14) 1 d P 2
H9A H 0.4902 0.1587 1.0785 0.059 Uiso 0.534(14) 1 calc PR 2
O3 O 0.34508(16) 0.0423(3) 1.2357(2) 0.0615(8) Uani 1 1 d . .
O4 O 0.3947(2) 0.2500 1.3004(3) 0.0560(11) Uani 1 2 d S .
O1 O 0.1654(2) 0.2500 1.1046(3) 0.0729(15) Uani 1 2 d S .
O2 O 0.22059(17) 0.0420(3) 1.1629(2) 0.0662(9) Uani 1 1 d . .
O5 O 0.2858(9) -0.2500 0.8402(10) 0.285(9) Uani 1 2 d S .
O6 O 0.5408(5) 0.2500 0.6019(4) 0.126(3) Uani 1 2 d S .
K1 K 0.30547(6) 0.2500 1.15423(8) 0.0484(3) Uani 1 2 d S .
Er1 Er 0.421535(12) 0.2500 0.904330(14) 0.03854(10) Uani 1 2 d S .

loop_
_atom_site_aniso_label
_atom_site_aniso_U_11
_atom_site_aniso_U_22
_atom_site_aniso_U_33
_atom_site_aniso_U_23
_atom_site_aniso_U_13
_atom_site_aniso_U_12
C3 0.077(3) 0.042(2) 0.049(2) -0.0031(19) 0.025(2) 0.004(2)
C5 0.037(3) 0.104(6) 0.036(3) 0.000 0.005(2) 0.000
C4 0.059(3) 0.072(3) 0.044(2) 0.014(2) 0.016(2) 0.029(3)
C1 0.047(3) 0.082(5) 0.037(3) 0.000 -0.005(3) 0.000
C2 0.063(3) 0.061(3) 0.039(2) -0.013(2) 0.009(2) -0.015(2)
C14 0.098(4) 0.044(3) 0.098(4) 0.019(3) 0.051(4) 0.004(3)
C15 0.081(4) 0.083(4) 0.057(3) 0.020(3) 0.013(3) 0.037(3)
C16 0.051(3) 0.105(4) 0.058(3) 0.007(3) -0.002(2) 0.028(3)
C11 0.049(3) 0.187(8) 0.061(3) 0.006(4) -0.007(2) -0.039(4)
C12 0.094(4) 0.120(5) 0.054(3) -0.010(3) 0.005(3) -0.068(4)
C13 0.106(4) 0.054(3) 0.083(4) -0.013(3) 0.045(4) -0.032(3)
C19 0.183(16) 0.156(13) 0.171(15) 0.000 -0.089(13) 0.000
C18 0.109(9) 0.255(19) 0.079(8) 0.000 0.021(7) 0.000
C17 0.097(11) 0.47(4) 0.127(13) 0.000 -0.018(10) 0.000
C20 0.107(10) 0.45(4) 0.096(10) 0.000 0.001(8) 0.000
C21 0.182(7) 0.293(15) 0.086(4) 0.104(7) -0.079(5) -0.169(9)
C22 0.133(6) 0.093(5) 0.059(3) -0.001(3) 0.013(4) -0.036(4)
O3 0.0679(19) 0.0540(18) 0.062(2) 0.0152(16) 0.0169(16) 0.0082(16)
O4 0.050(2) 0.071(3) 0.047(2) 0.000 -0.0004(19) 0.000
O1 0.041(2) 0.115(5) 0.063(3) 0.000 0.006(2) 0.000
O2 0.069(2) 0.073(2) 0.0567(19) -0.0104(17) 0.0107(16) -0.0249(18)
O5 0.209(14) 0.46(3) 0.185(14) 0.000 -0.075(12) 0.000
O6 0.165(8) 0.107(6) 0.106(6) 0.000 -0.023(5) 0.000
K1 0.0506(7) 0.0492(7) 0.0452(7) 0.000 -0.0023(6) 0.000
Er1 0.04594(16) 0.04337(16) 0.02631(14) 0.000 0.00913(9) 0.000

loop_
_atom_type_symbol
_atom_type_description
_atom_type_scat_dispersion_real
_atom_type_scat_dispersion_imag
_atom_type_scat_source
C C 0.0033 0.0016 'International Tables Vol C Tables 4.2.6.8 and 6.1.1.4'
H H 0.0000 0.0000 'International Tables Vol C Tables 4.2.6.8 and 6.1.1.4'
O O 0.0106 0.0060 'International Tables Vol C Tables 4.2.6.8 and 6.1.1.4'
K K 0.2009 0.2494 'International Tables Vol C Tables 4.2.6.8 and 6.1.1.4'
Er Er -0.2586 4.9576 'International Tables Vol C Tables 4.2.6.8 and 6.1.1.4'

loop_
_geom_angle_atom_site_label_1
_geom_angle_atom_site_label_2
_geom_angle_atom_site_label_3
_geom_angle
_geom_angle_site_symmetry_1
_geom_angle_site_symmetry_3
C2 C3 C4 135.5(4) . .
C2 C3 Er1 74.3(2) . .
C4 C3 Er1 74.8(2) . .
C2 C3 H3 112.3 . .
C4 C3 H3 112.3 . .
Er1 C3 H3 134.6 . .
C4 C5 C4 135.2(6) . 8_565
C4 C5 Er1 74.4(3) . .
C4 C5 Er1 74.4(3) 8_565 .
C4 C5 H5 112.4 . .
C4 C5 H5 112.4 8_565 .
Er1 C5 H5 134.9 . .
C5 C4 C3 134.3(5) . .
C5 C4 Er1 74.4(3) . .
C3 C4 Er1 73.9(2) . .
C5 C4 H4 112.8 . .
C3 C4 H4 112.8 . .
Er1 C4 H4 134.7 . .
C2 C1 C2 135.8(6) 8_565 .
C2 C1 Er1 74.8(3) 8_565 .
C2 C1 Er1 74.8(3) . .
C2 C1 H1 112.1 8_565 .
C2 C1 H1 112.1 . .
Er1 C1 H1 134.0 . .
C3 C2 C1 134.7(5) . .
C3 C2 Er1 74.8(2) . .
C1 C2 Er1 73.9(3) . .
C3 C2 H2 112.6 . .
C1 C2 H2 112.6 . .
Er1 C2 H2 134.5 . .
O3 C14 C13 108.6(4) . .
O3 C14 H14A 110.0 . .
C13 C14 H14A 110.0 . .
O3 C14 H14B 110.0 . .
C13 C14 H14B 110.0 . .
H14A C14 H14B 108.3 . .
O3 C15 C16 108.3(4) . .
O3 C15 H15A 110.0 . .
C16 C15 H15A 110.0 . .
O3 C15 H15B 110.0 . .
C16 C15 H15B 110.0 . .
H15A C15 H15B 108.4 . .
O4 C16 C15 109.7(4) . .
O4 C16 H16A 109.7 . .
C15 C16 H16A 109.7 . .
O4 C16 H16B 109.7 . .
C15 C16 H16B 109.7 . .
H16A C16 H16B 108.2 . .
O1 C11 C12 108.3(4) . .
O1 C11 H11A 110.0 . .
C12 C11 H11A 110.0 . .
O1 C11 H11B 110.0 . .
C12 C11 H11B 110.0 . .
H11A C11 H11B 108.4 . .
O2 C12 C11 108.5(5) . .
O2 C12 H12A 110.0 . .
C11 C12 H12A 110.0 . .
O2 C12 H12B 110.0 . .
C11 C12 H12B 110.0 . .
H12A C12 H12B 108.4 . .
O2 C13 C14 108.6(4) . .
O2 C13 H13A 110.0 . .
C14 C13 H13A 110.0 . .
O2 C13 H13B 110.0 . .
C14 C13 H13B 110.0 . .
H13A C13 H13B 108.4 . .
C18 C19 C20 106.3(12) . .
C18 C19 H19A 110.5 . .
C20 C19 H19A 110.5 . .
C18 C19 H19B 110.5 . .
C20 C19 H19B 110.5 . .
H19A C19 H19B 108.7 . .
C17 C18 C19 111.1(14) . .
C17 C18 H18A 109.4 . .
C19 C18 H18A 109.4 . .
C17 C18 H18B 109.4 . .
C19 C18 H18B 109.4 . .
H18A C18 H18B 108.0 . .
C18 C17 O5 113.2(14) . .
C18 C17 H17A 108.9 . .
O5 C17 H17A 108.9 . .
C18 C17 H17B 108.9 . .
O5 C17 H17B 108.9 . .
H17A C17 H17B 107.8 . .
O5 C20 C19 109.9(14) . .
O5 C20 H20A 109.7 . .
C19 C20 H20A 109.7 . .
O5 C20 H20B 109.7 . .
C19 C20 H20B 109.7 . .
H20A C20 H20B 108.2 . .
C22 C21 C21 111.0(5) . 8_565
C22 C21 H21A 109.4 . .
C21 C21 H21A 109.4 8_565 .
C22 C21 H21B 109.4 . .
C21 C21 H21B 109.4 8_565 .
H21A C21 H21B 108.0 . .
C21 C22 O6 107.3(6) . .
C21 C22 H22A 110.3 . .
O6 C22 H22A 110.3 . .
C21 C22 H22B 110.3 . .
O6 C22 H22B 110.3 . .
H22A C22 H22B 108.5 . .
C7 C6 C7 137.1(15) 8_565 .
C7 C6 Er1 75.5(7) 8_565 .
C7 C6 Er1 75.5(7) . .
C7 C6 K1 80.0(7) 8_565 .
C7 C6 K1 80.0(7) . .
Er1 C6 K1 108.4(5) . .
C7 C6 H6 111.5 8_565 .
C7 C6 H6 111.5 . .
Er1 C6 H6 133.1 . .
K1 C6 H6 118.5 . .
C6 C7 C8 133.8(10) . .
C6 C7 Er1 74.1(7) . .
C8 C7 Er1 74.3(5) . .
C6 C7 K1 75.6(7) . .
C8 C7 K1 82.0(5) . .
Er1 C7 K1 106.4(3) . .
C6 C7 H7 113.1 . .
C8 C7 H7 113.1 . .
Er1 C7 H7 133.8 . .
K1 C7 H7 119.6 . .
C9 C8 C7 136.1(10) . .
C9 C8 Er1 75.8(6) . .
C7 C8 Er1 74.2(5) . .
C9 C8 K1 83.5(6) . .
C7 C8 K1 73.3(5) . .
Er1 C8 K1 103.4(3) . .
C9 C8 H8 112.0 . .
C7 C8 H8 112.0 . .
Er1 C8 H8 133.9 . .
K1 C8 H8 122.4 . .
C10 C9 C8 133.4(10) . .
C10 C9 Er1 75.2(7) . .
C8 C9 Er1 73.0(5) . .
C10 C9 K1 79.7(7) . .
C8 C9 K1 72.8(5) . .
Er1 C9 K1 99.2(3) . .
C10 C9 H9 113.3 . .
C8 C9 H9 113.3 . .
Er1 C9 H9 133.7 . .
K1 C9 H9 126.9 . .
C9 C10 C9 136.5(13) . 8_565
C9 C10 Er1 74.5(7) . .
C9 C10 Er1 74.5(7) 8_565 .
C9 C10 K1 77.5(7) . .
C9 C10 K1 77.5(7) 8_565 .
Er1 C10 K1 98.3(4) . .
C9 C10 H10 111.8 . .
C9 C10 H10 111.8 8_565 .
Er1 C10 H10 136.1 . .
K1 C10 H10 125.6 . .
C6A C6A C7A 134.4(5) 8_565 .
C6A C6A Er1 75.0(2) 8_565 .
C7A C6A Er1 73.2(5) . .
C6A C6A K1 77.91(18) 8_565 .
C7A C6A K1 78.6(5) . .
Er1 C6A K1 103.4(3) . .
C6A C6A H6A 112.8 8_565 .
C7A C6A H6A 112.8 . .
Er1 C6A H6A 135.0 . .
K1 C6A H6A 121.6 . .
C6A C7A C8A 136.0(8) . .
C6A C7A Er1 75.8(5) . .
C8A C7A Er1 73.6(4) . .
C6A C7A K1 76.7(5) . .
C8A C7A K1 80.7(4) . .
Er1 C7A K1 103.5(3) . .
C6A C7A H7A 112.0 . .
C8A C7A H7A 112.0 . .
Er1 C7A H7A 134.9 . .
K1 C7A H7A 121.6 . .
C9A C8A C7A 134.0(8) . .
C9A C8A Er1 74.0(5) . .
C7A C8A Er1 75.0(5) . .
C9A C8A K1 79.3(5) . .
C7A C8A K1 75.0(4) . .
Er1 C8A K1 101.9(3) . .
C9A C8A H8A 113.0 . .
C7A C8A H8A 113.0 . .
Er1 C8A H8A 133.2 . .
K1 C8A H8A 124.8 . .
C9A C9A C8A 135.6(6) 8_565 .
C9A C9A Er1 74.7(3) 8_565 .
C8A C9A Er1 74.8(5) . .
C9A C9A K1 78.4(2) 8_565 .
C8A C9A K1 77.0(5) . .
Er1 C9A K1 101.4(3) . .
C9A C9A H9A 112.2 8_565 .
C8A C9A H9A 112.2 . .
Er1 C9A H9A 134.2 . .
K1 C9A H9A 124.4 . .
C15 O3 C14 113.1(4) . .
C15 O3 K1 122.0(3) . .
C14 O3 K1 120.9(3) . .
C16 O4 C16 113.6(6) 8_565 .
C16 O4 K1 105.9(3) 8_565 .
C16 O4 K1 105.9(3) . .
C11 O1 C11 112.8(7) . 8_565
C11 O1 K1 118.7(3) . .
C11 O1 K1 118.7(3) 8_565 .
C12 O2 C13 114.1(5) . .
C12 O2 K1 109.9(3) . .
C13 O2 K1 106.5(3) . .
C20 O5 C17 99.5(12) . .
C22 O6 C22 100.3(8) . 8_565
O3 K1 O3 113.77(15) 8_565 .
O3 K1 O1 113.51(8) 8_565 .
O3 K1 O1 113.51(8) . .
O3 K1 O2 145.10(10) 8_565 .
O3 K1 O2 57.17(10) . .
O1 K1 O2 57.08(8) . .
O3 K1 O2 57.17(10) 8_565 8_565
O3 K1 O2 145.10(10) . 8_565
O1 K1 O2 57.08(8) . 8_565
O2 K1 O2 108.83(15) . 8_565
O3 K1 O4 57.09(7) 8_565 .
O3 K1 O4 57.09(7) . .
O1 K1 O4 142.92(13) . .
O2 K1 O4 107.94(9) . .
O2 K1 O4 107.94(9) 8_565 .
O3 K1 C6 118.61(11) 8_565 .
O3 K1 C6 118.61(11) . .
O1 K1 C6 71.9(3) . .
O2 K1 C6 91.66(17) . .
O2 K1 C6 91.66(16) 8_565 .
O4 K1 C6 145.2(3) . .
O3 K1 C7 136.7(2) 8_565 .
O3 K1 C7 94.2(3) . .
O1 K1 C7 81.1(2) . .
O2 K1 C7 77.69(19) . .
O2 K1 C7 115.0(3) 8_565 .
O4 K1 C7 132.1(3) . .
C6 K1 C7 24.4(3) . .
O3 K1 C7 94.2(3) 8_565 8_565
O3 K1 C7 136.7(2) . 8_565
O1 K1 C7 81.1(2) . 8_565
O2 K1 C7 115.0(3) . 8_565
O2 K1 C7 77.69(19) 8_565 8_565
O4 K1 C7 132.1(3) . 8_565
C6 K1 C7 24.4(3) . 8_565
C7 K1 C7 46.1(5) . 8_565
O3 K1 C6A 130.05(19) 8_565 .
O3 K1 C6A 107.0(2) . .
O1 K1 C6A 72.36(19) . .
O2 K1 C6A 81.86(18) . .
O2 K1 C6A 101.5(2) 8_565 .
O4 K1 C6A 143.4(2) . .
C6 K1 C6A 12.09(18) . .
C7 K1 C6A 13.5(2) . .
C7 K1 C6A 36.1(4) 8_565 .
O3 K1 C6A 107.0(2) 8_565 8_565
O3 K1 C6A 130.05(18) . 8_565
O1 K1 C6A 72.36(19) . 8_565
O2 K1 C6A 101.5(2) . 8_565
O2 K1 C6A 81.86(17) 8_565 8_565
O4 K1 C6A 143.4(2) . 8_565
C6 K1 C6A 12.09(18) . 8_565
C7 K1 C6A 36.1(4) . 8_565
C7 K1 C6A 13.5(2) 8_565 8_565
C6A K1 C6A 24.2(4) . 8_565
O3 K1 C7A 138.31(16) 8_565 .
O3 K1 C7A 84.2(2) . .
O1 K1 C7A 89.8(2) . .
O2 K1 C7A 76.51(15) . .
O2 K1 C7A 126.1(2) 8_565 .
O4 K1 C7A 121.5(2) . .
C6 K1 C7A 34.8(2) . .
C7 K1 C7A 11.2(2) . .
C7 K1 C7A 54.2(3) 8_565 .
C6A K1 C7A 24.7(2) . .
C6A K1 C7A 45.8(3) 8_565 .
C1 Er1 C2 31.24(12) . .
C1 Er1 C2 31.24(12) . 8_565
C2 Er1 C2 59.7(2) . 8_565
C1 Er1 C6 89.6(4) . .
C2 Er1 C6 98.1(3) . .
C2 Er1 C6 98.1(3) 8_565 .
C1 Er1 C3 59.28(14) . .
C2 Er1 C3 30.89(15) . .
C2 Er1 C3 80.78(14) 8_565 .
C6 Er1 C3 119.6(2) . .
C1 Er1 C3 59.28(14) . 8_565
C2 Er1 C3 80.78(14) . 8_565
C2 Er1 C3 30.89(15) 8_565 8_565
C6 Er1 C3 119.6(2) . 8_565
C3 Er1 C3 89.02(19) . 8_565
C1 Er1 C4 80.77(16) . 8_565
C2 Er1 C4 89.20(13) . 8_565
C2 Er1 C4 59.42(16) 8_565 8_565
C6 Er1 C4 148.40(16) . 8_565
C3 Er1 C4 80.92(15) . 8_565
C3 Er1 C4 31.27(15) 8_565 8_565
C1 Er1 C4 80.77(16) . .
C2 Er1 C4 59.42(15) . .
C2 Er1 C4 89.20(13) 8_565 .
C6 Er1 C4 148.40(16) . .
C3 Er1 C4 31.27(15) . .
C3 Er1 C4 80.92(15) 8_565 .
C4 Er1 C4 59.6(2) 8_565 .
C1 Er1 C5 88.98(19) . .
C2 Er1 C5 80.75(15) . .
C2 Er1 C5 80.75(15) 8_565 .
C6 Er1 C5 178.6(3) . .
C3 Er1 C5 59.56(13) . .
C3 Er1 C5 59.56(13) 8_565 .
C4 Er1 C5 31.18(13) 8_565 .
C4 Er1 C5 31.18(13) . .
C1 Er1 C9A 163.3(3) . 8_565
C2 Er1 C9A 165.2(3) . 8_565
C2 Er1 C9A 134.7(3) 8_565 8_565
C6 Er1 C9A 83.9(4) . 8_565
C3 Er1 C9A 137.0(3) . 8_565
C3 Er1 C9A 111.1(3) 8_565 8_565
C4 Er1 C9A 96.8(2) 8_565 8_565
C4 Er1 C9A 112.4(2) . 8_565
C5 Er1 C9A 97.5(2) . 8_565
C1 Er1 C9A 163.3(3) . .
C2 Er1 C9A 134.7(3) . .
C2 Er1 C9A 165.2(3) 8_565 .
C6 Er1 C9A 83.9(4) . .
C3 Er1 C9A 111.1(3) . .
C3 Er1 C9A 137.0(3) 8_565 .
C4 Er1 C9A 112.4(2) 8_565 .
C4 Er1 C9A 96.8(2) . .
C5 Er1 C9A 97.5(2) . .
C9A Er1 C9A 30.7(5) 8_565 .
C1 Er1 C7 97.7(3) . .
C2 Er1 C7 89.9(2) . .
C2 Er1 C7 118.8(3) 8_565 .
C6 Er1 C7 30.4(4) . .
C3 Er1 C7 99.0(3) . .
C3 Er1 C7 147.0(3) 8_565 .
C4 Er1 C7 178.3(3) 8_565 .
C4 Er1 C7 121.1(3) . .
C5 Er1 C7 150.0(3) . .
C9A Er1 C7 84.4(3) 8_565 .
C9A Er1 C7 69.2(3) . .

loop_
_geom_bond_atom_site_label_1
_geom_bond_atom_site_label_2
_geom_bond_distance
_geom_bond_site_symmetry_2
C3 C2 1.379(7) .
C3 C4 1.401(7) .
C3 Er1 2.593(4) .
C3 H3 0.9400 .
C5 C4 1.400(6) .
C5 C4 1.400(6) 8_565
C5 Er1 2.605(6) .
C5 H5 0.9400 .
C4 Er1 2.605(4) .
C4 H4 0.9400 .
C1 C2 1.390(5) 8_565
C1 C2 1.390(5) .
C1 Er1 2.575(6) .
C1 H1 0.9400 .
C2 Er1 2.587(4) .
C2 H2 0.9400 .
C14 O3 1.420(6) .
C14 C13 1.471(8) .
C14 H14A 0.9800 .
C14 H14B 0.9800 .
C15 O3 1.403(6) .
C15 C16 1.481(8) .
C15 H15A 0.9800 .
C15 H15B 0.9800 .
C16 O4 1.409(6) .
C16 H16A 0.9800 .
C16 H16B 0.9800 .
C11 O1 1.408(7) .
C11 C12 1.478(10) .
C11 H11A 0.9800 .
C11 H11B 0.9800 .
C12 O2 1.416(7) .
C12 H12A 0.9800 .
C12 H12B 0.9800 .
C13 O2 1.416(7) .
C13 H13A 0.9800 .
C13 H13B 0.9800 .
C19 C18 1.316(18) .
C19 C20 1.44(2) .
C19 H19A 0.9800 .
C19 H19B 0.9800 .
C18 C17 1.198(17) .
C18 H18A 0.9800 .
C18 H18B 0.9800 .
C17 O5 1.508(19) .
C17 H17A 0.9800 .
C17 H17B 0.9800 .
C20 O5 1.330(17) .
C20 H20A 0.9800 .
C20 H20B 0.9800 .
C21 C22 1.357(9) .
C21 C21 1.39(2) 8_565
C21 H21A 0.9800 .
C21 H21B 0.9800 .
C22 O6 1.536(8) .
C22 H22A 0.9800 .
C22 H22B 0.9800 .
C6 C7 1.363(17) 8_565
C6 C7 1.363(17) .
C6 Er1 2.591(14) .
C6 K1 3.190(14) .
C6 H6 0.9400 .
C7 C8 1.417(15) .
C7 Er1 2.609(10) .
C7 K1 3.243(10) .
C7 H7 0.9400 .
C8 C9 1.414(15) .
C8 Er1 2.611(9) .
C8 K1 3.352(9) .
C8 H8 0.9400 .
C9 C10 1.384(15) .
C9 Er1 2.646(10) .
C9 K1 3.488(10) .
C9 H9 0.9400 .
C10 C9 1.384(15) 8_565
C10 Er1 2.655(15) .
C10 K1 3.514(14) .
C10 H10 0.9400 .
C6A C6A 1.38(2) 8_565
C6A C7A 1.417(13) .
C6A Er1 2.667(9) .
C6A K1 3.304(9) .
C6A H6A 0.9400 .
C7A C8A 1.423(12) .
C7A Er1 2.634(8) .
C7A K1 3.329(8) .
C7A H7A 0.9400 .
C8A C9A 1.408(14) .
C8A Er1 2.617(8) .
C8A K1 3.401(8) .
C8A H8A 0.9400 .
C9A C9A 1.38(2) 8_565
C9A Er1 2.607(9) .
C9A K1 3.430(9) .
C9A H9A 0.9400 .
O3 K1 2.839(3) .
O4 C16 1.409(6) 8_565
O4 K1 2.984(4) .
O1 C11 1.408(7) 8_565
O1 K1 2.917(5) .
O2 K1 2.928(3) .
O6 C22 1.536(8) 8_565
K1 O3 2.839(3) 8_565
K1 O2 2.928(3) 8_565
K1 C7 3.243(10) 8_565
K1 C6A 3.304(9) 8_565
Er1 C2 2.587(4) 8_565
Er1 C3 2.593(4) 8_565
Er1 C4 2.605(4) 8_565
Er1 C9A 2.607(9) 8_565
